data_2101909
loop_
_publ_author_name
'Cole, J. C.'
'Cole, J. M.'
'Cross, G. H.'
'Farsari, M.'
'Howard, J. A. K.'
'Szablewski, M.'

_publ_section_title
;
 Structural Studies of a Series of Organic Non-Linear Optical Materials
;
_journal_issue 5
_journal_name_full 'Acta Crystallographica Section B'
_journal_page_first 812
_journal_page_last 821
_journal_paper_doi 10.1107/S010876819601525X
_journal_volume 53
_journal_year 1997
_chemical_formula_sum 'C15 H12 N4'
_chemical_formula_weight 248.29
_chemical_name_systematic
;
 ?
;
_space_group_IT_number 14
_symmetry_cell_setting monoclinic
_symmetry_space_group_name_Hall '-P 2yn'
_symmetry_space_group_name_H-M 'P 1 21/n 1'
_audit_creation_method SHELXL
_cell_angle_alpha 90.00
_cell_angle_beta 92.70(3)
_cell_angle_gamma 90.00
_cell_formula_units_Z 4
_cell_length_a 6.8370(10)
_cell_length_b 25.080(5)
_cell_length_c 7.3860(10)
_cell_measurement_reflns_used 47
_cell_measurement_temperature 150(2)
_cell_measurement_theta_max 13.0
_cell_measurement_theta_min 10.1
_cell_volume 1265.1(4)
_computing_cell_refinement 'AFC/MSC (MSC, 1989)'
_computing_data_collection 'AFC/MSC (MSC, 1989)'
_computing_data_reduction 'Texsan Version 5.1 (MSC, 1989)'
_computing_molecular_graphics SHELXTL-PLUS
_computing_publication_material 'SHELXL-93 (Sheldrick, 1993)'
_computing_structure_refinement 'SHELXL-93 (Sheldrick, 1993)'
_computing_structure_solution 'SHELXS-86 (Sheldrick, 1990)'
_diffrn_ambient_temperature 293(2)
_diffrn_measurement_device 'AFC6S Rigaku diffractometer'
_diffrn_measurement_method \w
_diffrn_radiation_monochromator graphite
_diffrn_radiation_source 'fine-focus sealed tube'
_diffrn_radiation_type MoK\a
_diffrn_radiation_wavelength 0.71073
_diffrn_reflns_av_R_equivalents 0.0945
_diffrn_reflns_av_sigmaI/netI 0.4286
_diffrn_reflns_limit_h_max 8
_diffrn_reflns_limit_h_min -8
_diffrn_reflns_limit_k_max 0
_diffrn_reflns_limit_k_min -29
_diffrn_reflns_limit_l_max 0
_diffrn_reflns_limit_l_min -7
_diffrn_reflns_number 2233
_diffrn_reflns_theta_max 25.03
_diffrn_reflns_theta_min 2.88
_diffrn_standards_decay_% 0
_diffrn_standards_interval_count 147
_diffrn_standards_number 3
_exptl_absorpt_coefficient_mu 0.082
_exptl_absorpt_correction_type none
_exptl_crystal_colour 'very dark purple'
_exptl_crystal_density_diffrn 1.304
_exptl_crystal_description 'rectangular plate'
_exptl_crystal_F_000 520
_exptl_crystal_size_max 0.3
_exptl_crystal_size_mid 0.2
_exptl_crystal_size_min 0.05
_refine_diff_density_max .232
_refine_diff_density_min -.216
_refine_ls_extinction_method none
_refine_ls_goodness_of_fit_all 0.920
_refine_ls_goodness_of_fit_obs 1.205
_refine_ls_hydrogen_treatment noref
_refine_ls_matrix_type full
_refine_ls_number_parameters 173
_refine_ls_number_reflns 2056
_refine_ls_number_restraints 3
_refine_ls_restrained_S_all 0.922
_refine_ls_restrained_S_obs 1.200
_refine_ls_R_factor_all 0.3495
_refine_ls_R_factor_obs 0.0586
_refine_ls_shift/esd_max -0.014
_refine_ls_shift/esd_mean 0.002
_refine_ls_structure_factor_coef Fsqd
_refine_ls_weighting_details 'w = 1/[\s^2^(Fo^2^)+(0.0460P)^2^+0.0000P] where P = (Fo^2^+2Fc^2^)/3'
_refine_ls_weighting_scheme calc
_refine_ls_wR_factor_all 0.1943
_refine_ls_wR_factor_obs 0.1137
_reflns_number_observed 542
_reflns_number_total 2057
_reflns_observed_criterion >2sigma(I)
_cod_data_source_file an0521.cif
_cod_data_source_block IV
_cod_depositor_comments
;
The following automatic conversions were performed:

'_refine_ls_weighting_scheme' value 'w =
1/[\s^2^(Fo^2^)+(0.0460P)^2^+0.0000P] where P = (Fo^2^+2Fc^2^)/3' was
changed to 'calc'. New tag '_refine_ls_weighting_details' was
created. The value of the new tag was set to 'w =
1/[\s^2^(Fo^2^)+(0.0460P)^2^+0.0000P] where P = (Fo^2^+2Fc^2^)/3'.

Automatic conversion script
Id: cif_fix_values 3143 2015-03-26 13:38:13Z robertas 
;
_cod_original_sg_symbol_H-M 'P 21/n'
_cod_database_code 2101909

loop_
_symmetry_equiv_pos_as_xyz
'x, y, z'
'-x+1/2, y+1/2, -z+1/2'
'-x, -y, -z'
'x-1/2, -y-1/2, z-1/2'

loop_
_atom_site_aniso_label
_atom_site_aniso_U_11
_atom_site_aniso_U_22
_atom_site_aniso_U_33
_atom_site_aniso_U_12
_atom_site_aniso_U_13
_atom_site_aniso_U_23
N1 0.044(5) 0.061(5) 0.058(6) 0.008(4) -0.016(4) 0.003(4)
C1 0.037(6) 0.032(5) 0.041(7) 0.000(4) 0.007(5) 0.006(5)
C3 0.034(6) 0.030(5) 0.031(7) -0.007(4) -0.006(5) 0.000(4)
C2 0.041(5) 0.049(5) 0.031(6) 0.013(5) -0.003(4) -0.006(5)
N2 0.057(4) 0.038(4) 0.071(6) 0.004(4) -0.001(4) -0.012(4)
C4 0.029(5) 0.035(5) 0.028(6) 0.002(5) 0.003(4) 0.007(5)
C9 0.034(5) 0.024(5) 0.050(7) -0.007(4) -0.002(5) 0.006(5)
C8 0.026(5) 0.043(5) 0.037(7) -0.001(4) -0.001(4) -0.001(5)
C7 0.015(4) 0.037(5) 0.021(6) 0.001(4) -0.001(4) 0.004(4)
C6 0.030(5) 0.042(5) 0.022(6) -0.004(5) 0.004(4) -0.010(5)
C5 0.026(5) 0.036(5) 0.032(7) -0.006(4) 0.005(4) 0.001(5)
C10 0.014(5) 0.044(6) 0.037(7) -0.001(4) -0.003(4) 0.007(5)
C11 0.038(6) 0.038(5) 0.033(7) -0.003(5) 0.002(5) -0.004(5)
N3 0.032(4) 0.065(5) 0.059(6) -0.001(4) -0.005(4) -0.002(4)
N4 0.026(4) 0.029(4) 0.052(5) -0.002(3) 0.006(4) -0.001(4)
C15 0.035(4) 0.030(4) 0.074(6) 0.009(4) 0.006(4) 0.009(5)
C12 0.032(4) 0.033(4) 0.061(6) 0.003(4) 0.005(4) -0.005(4)

loop_
_atom_site_label
_atom_site_fract_x
_atom_site_fract_y
_atom_site_fract_z
_atom_site_U_iso_or_equiv
_atom_site_thermal_displace_type
_atom_site_calc_flag
_atom_site_refinement_flags
_atom_site_occupancy
_atom_site_disorder_group
_atom_site_type_symbol
N1 1.0147(10) 0.3833(3) 0.4356(9) 0.055(2) Uani d . 1 . N
C1 0.8633(12) 0.3901(3) 0.3663(12) 0.037(2) Uani d . 1 . C
C3 0.6730(10) 0.3984(3) 0.2833(11) 0.032(2) Uani d . 1 . C
C2 0.5736(12) 0.3526(3) 0.2208(11) 0.040(2) Uani d . 1 . C
N2 0.4942(9) 0.3145(2) 0.1673(10) 0.056(2) Uani d . 1 . N
C4 0.5901(10) 0.4496(3) 0.2693(11) 0.031(2) Uani d . 1 . C
C9 0.3978(10) 0.4579(3) 0.1911(11) 0.036(2) Uani d . 1 . C
H9A 0.3271(10) 0.4271(3) 0.1474(11) 0.044 Uiso d R 1 . H
C8 0.3198(10) 0.5073(3) 0.1761(12) 0.035(2) Uani d . 1 . C
H8A 0.1930(10) 0.5117(3) 0.1163(12) 0.043 Uiso d R 1 . H
C7 0.4222(9) 0.5541(3) 0.2400(10) 0.024(2) Uani d . 1 . C
C6 0.6127(10) 0.5452(3) 0.3206(10) 0.031(2) Uani d . 1 . C
H6A 0.6864(10) 0.5748(3) 0.3703(10) 0.037 Uiso d R 1 . H
C5 0.6934(10) 0.4956(3) 0.3333(11) 0.031(2) Uani d . 1 . C
H5A 0.8254(10) 0.4911(3) 0.3810(11) 0.037 Uiso d R 1 . H
C10 0.3323(9) 0.6040(3) 0.2221(12) 0.032(2) Uani d . 1 . C
C11 0.1325(12) 0.6052(3) 0.1427(11) 0.036(2) Uani d . 1 . C
N3 -0.0240(10) 0.6057(3) 0.0777(10) 0.052(2) Uani d . 1 . N
N4 0.3992(8) 0.6526(2) 0.2637(8) 0.035(2) Uani d . 1 . N
C15 0.2767(9) 0.7018(2) 0.2504(11) 0.046(2) Uani d D 1 . C
H15A 0.1613(9) 0.6982(2) 0.3186(11) 0.055 Uiso d R 1 . H
H15B 0.2396(9) 0.7100(2) 0.1266(11) 0.055 Uiso d R 1 . H
C14 0.4148(11) 0.7444(4) 0.3423(15) 0.039(3) Uiso d PD 0.73 1 C
H14A 0.3799(11) 0.7803(4) 0.3051(15) 0.047 Uiso d PR 0.73 1 H
H14B 0.4160(11) 0.7417(4) 0.4734(15) 0.047 Uiso d PR 0.73 1 H
C13 0.6153(13) 0.7267(3) 0.2732(15) 0.039(3) Uiso d PD 0.73 1 C
H13A 0.7262(13) 0.7439(3) 0.3358(15) 0.046 Uiso d PR 0.73 1 H
H13B 0.6195(13) 0.7332(3) 0.1440(15) 0.046 Uiso d PR 0.73 1 H
C13' 0.587(5) 0.7253(5) 0.370(4) 0.077(12) Uiso d PD 0.27 2 C
H13C 0.707(5) 0.7431(5) 0.340(4) 0.092 Uiso d PR 0.27 2 H
H13D 0.564(5) 0.7308(5) 0.497(4) 0.092 Uiso d PR 0.27 2 H
C14' 0.429(3) 0.7473(8) 0.231(4) 0.043(9) Uiso d PD 0.27 2 C
H14C 0.379(3) 0.7808(8) 0.275(4) 0.052 Uiso d PR 0.27 2 H
H14D 0.467(3) 0.7518(8) 0.107(4) 0.052 Uiso d PR 0.27 2 H
C12 0.6046(9) 0.6661(3) 0.3130(11) 0.042(2) Uani d D 1 . C
H12A 0.6924(9) 0.6475(3) 0.2373(11) 0.050 Uiso d R 1 . H
H12B 0.6359(9) 0.6577(3) 0.4379(11) 0.050 Uiso d R 1 . H

loop_
_atom_type_symbol
_atom_type_description
_atom_type_scat_dispersion_real
_atom_type_scat_dispersion_imag
_atom_type_scat_source
C C .0033 .0016 'International Tables Vol C Tables 4.2.6.8 and 6.1.1.4'
H H .0000 .0000 'International Tables Vol C Tables 4.2.6.8 and 6.1.1.4'
N N .0061 .0033 'International Tables Vol C Tables 4.2.6.8 and 6.1.1.4'

loop_
_geom_angle_atom_site_label_1
_geom_angle_atom_site_label_2
_geom_angle_atom_site_label_3
_geom_angle
_geom_angle_publ_flag
N1 C1 C3 178.9(9) yes
C2 C3 C4 122.4(7) yes
C2 C3 C1 116.1(7) yes
C4 C3 C1 121.5(7) yes
N2 C2 C3 178.8(9) yes
C3 C4 C5 121.6(6) yes
C3 C4 C9 121.6(7) yes
C5 C4 C9 116.8(6) yes
C8 C9 C4 121.3(7) yes
C8 C9 H9A 121.4(4) yes
C4 C9 H9A 117.2(4) yes
C9 C8 C7 122.6(7) yes
C9 C8 H8A 119.1(4) yes
C7 C8 H8A 118.3(4) yes
C10 C7 C6 124.8(7) yes
C10 C7 C8 119.7(6) yes
C6 C7 C8 115.5(7) yes
C5 C6 C7 122.1(7) yes
C5 C6 H6A 118.4(4) yes
C7 C6 H6A 119.4(4) yes
C6 C5 C4 121.6(7) yes
C6 C5 H5A 120.1(4) yes
C4 C5 H5A 118.2(4) yes
N4 C10 C7 130.7(6) yes
N4 C10 C11 112.2(7) yes
C7 C10 C11 117.1(7) yes
N3 C11 C10 178.9(9) yes
C10 N4 C12 125.4(6) yes
C10 N4 C15 123.8(6) yes
C12 N4 C15 110.6(5) yes
C14' C15 N4 103.6(10) yes
N4 C15 C14 102.2(5) yes
C14' C15 H15A 133.4(11) yes
N4 C15 H15A 111.2(4) yes
C14 C15 H15A 109.3(5) yes
C14' C15 H15B 84.4(10) yes
N4 C15 H15B 111.3(4) yes
C14 C15 H15B 113.2(5) yes
H15A C15 H15B 109.5 yes
C13 C14 C15 100.8(7) yes
C13 C14 H14A 112.5(5) yes
C15 C14 H14A 112.2(5) yes
C13 C14 H14B 110.1(6) yes
C15 C14 H14B 111.4(5) yes
H14A C14 H14B 109.7 yes
C15 C14 H13D 122.7(11) yes
C15 C14 H14C 105.4(10) yes
H13D C14 H14C 131.9(14) yes
C14 C13 C12 99.6(6) yes
C14 C13 H13A 113.6(5) yes
C12 C13 H13A 112.8(5) yes
C14 C13 H13B 110.1(6) yes
C12 C13 H13B 110.9(5) yes
H13A C13 H13B 109.6 yes
C12 C13 H13C 112.8(14) yes
C12 C13' C14' 102.9(15) yes
C12 C13' H13A 105.2(18) yes
C12 C13' H13C 107.4(14) yes
C14' C13' H13C 105.1(15) yes
C12 C13' H13D 114.5(14) yes
C14' C13' H13D 116.8(18) yes
H13C C13' H13D 109.3 yes
C15 C14' C13' 97.3(15) yes
C15 C14' H14A 107.2(16) yes
C15 C14' H13B 117.4(17) yes
H14A C14' H13B 134.5(9) yes
C15 C14' H14C 110.9(11) yes
C13' C14' H14C 109.4(13) yes
C15 C14' H14D 112.4(11) yes
C13' C14' H14D 117.3(19) yes
H14C C14' H14D 109.0 yes
N4 C12 C13' 101.5(12) yes
N4 C12 C13 103.3(6) yes
N4 C12 H12A 111.1(4) yes
C13' C12 H12A 133.0(15) yes
C13 C12 H12A 109.2(4) yes
N4 C12 H12B 110.7(4) yes
C13' C12 H12B 88.2(12) yes
C13 C12 H12B 112.8(5) yes
H12A C12 H12B 109.6 yes

loop_
_geom_bond_atom_site_label_1
_geom_bond_atom_site_label_2
_geom_bond_distance
_geom_bond_publ_flag
N1 C1 1.146(8) yes
C1 C3 1.427(11) yes
C3 C2 1.401(10) yes
C3 C4 1.405(9) yes
C2 N2 1.159(9) yes
C4 C5 1.421(8) yes
C4 C9 1.426(8) yes
C9 C8 1.351(8) yes
C9 H9A 0.96 yes
C8 C7 1.435(9) yes
C8 H8A 0.96 yes
C7 C10 1.397(9) yes
C7 C6 1.424(8) yes
C6 C5 1.363(8) yes
C6 H6A 0.96 yes
C5 H5A 0.96 yes
C10 N4 1.333(9) yes
C10 C11 1.461(11) yes
C11 N3 1.153(8) yes
N4 C12 1.474(7) yes
N4 C15 1.491(7) yes
C15 C14' 1.557(10) yes
C15 C14 1.559(9) yes
C15 H15A 0.96 yes
C15 H15B 0.96 yes
C14 C13 1.550(9) yes
C14 H14A 0.97 yes
C14 H14B 0.97 yes
C14 H13D 1.53(3) yes
C14 H14C 1.06(2) yes
C13 C12 1.551(7) yes
C13 H13A 0.97 yes
C13 H13B 0.97 yes
C13 H13C 0.88(3) yes
C13' C12 1.551(9) yes
C13' C14' 1.550(10) yes
C13' H13C 0.97 yes
C13' H13D 0.97 yes
C14' H14C 0.97 yes
C14' H14D 0.97 yes
C12 H12A 0.96 yes
C12 H12B 0.96 yes
